data_4029401
loop_
_publ_author_name
'Hong, Fong-Jiao'
'Low, Yun-Yee'
'Chong, Kam-Weng'
'Thomas, Noel F.'
'Kam, Toh-Seok'

_publ_section_title
;
 Biomimetic oxidative dimerization of anodically generated stilbene
 radical cations: effect of aromatic substitution on product distribution
 and reaction pathways.
;
_journal_issue 10
_journal_name_full 'The Journal of organic chemistry'
_journal_page_first 4528
_journal_page_last 4543
_journal_paper_doi 10.1021/jo500559r
_journal_volume 79
_journal_year 2014
_chemical_formula_moiety 'C36 H38 O8'
_chemical_formula_sum 'C36 H38 O8'
_chemical_formula_weight 598.66
_chemical_melting_point 179.0(10)
_chemical_name_systematic
; 
 ? 
;
_space_group_IT_number 2
_symmetry_cell_setting triclinic
_symmetry_space_group_name_Hall '-P 1'
_symmetry_space_group_name_H-M 'P -1'
_atom_sites_solution_hydrogens geom
_atom_sites_solution_primary direct
_atom_sites_solution_secondary difmap
_audit_creation_method SHELXL-97
_cell_angle_alpha 102.978(2)
_cell_angle_beta 111.583(2)
_cell_angle_gamma 93.167(3)
_cell_formula_units_Z 2
_cell_length_a 10.0529(14)
_cell_length_b 12.8185(18)
_cell_length_c 13.4817(19)
_cell_measurement_reflns_used 1959
_cell_measurement_temperature 100(2)
_cell_measurement_theta_max 26.14
_cell_measurement_theta_min 2.19
_cell_volume 1555.9(4)
_computing_cell_refinement 'SAINT (Bruker, 2007)'
_computing_data_collection 'APEX2 (Bruker, 2007)'
_computing_data_reduction 'SAINT (Bruker, 2007)'
_computing_molecular_graphics 'X-SEED (Barbour, 2001)'
_computing_publication_material
;  
SHELXL-97 (Sheldrick, 2008), enCIFer (Allen et al., 2004),
;
_computing_structure_refinement
;  
SHELXL97 (Sheldrick, 2008), Olex2 (Dolomanov & Puschmann, 2009)
;
_computing_structure_solution 'SHELXS97 (Sheldrick, 2008)'
_diffrn_ambient_temperature 100(2)
_diffrn_measured_fraction_theta_full 0.945
_diffrn_measured_fraction_theta_max 0.945
_diffrn_measurement_device_type 'Bruker SMART APEX CCD'
_diffrn_measurement_method '\w scans'
_diffrn_radiation_monochromator graphite
_diffrn_radiation_source 'fine-focus sealed tube'
_diffrn_radiation_type MoK\a
_diffrn_radiation_wavelength 0.71073
_diffrn_reflns_av_R_equivalents 0.0208
_diffrn_reflns_av_sigmaI/netI 0.0534
_diffrn_reflns_limit_h_max 9
_diffrn_reflns_limit_h_min -13
_diffrn_reflns_limit_k_max 16
_diffrn_reflns_limit_k_min -16
_diffrn_reflns_limit_l_max 17
_diffrn_reflns_limit_l_min -16
_diffrn_reflns_number 9015
_diffrn_reflns_theta_full 27.50
_diffrn_reflns_theta_max 27.50
_diffrn_reflns_theta_min 1.65
_exptl_absorpt_coefficient_mu 0.090
_exptl_absorpt_correction_T_max 0.9786
_exptl_absorpt_correction_T_min 0.9617
_exptl_absorpt_correction_type multi-scan
_exptl_absorpt_process_details 'SADABS (Bruker, 2006)'
_exptl_crystal_colour colorless
_exptl_crystal_density_diffrn 1.278
_exptl_crystal_density_method 'not measured'
_exptl_crystal_description block
_exptl_crystal_F_000 636
_exptl_crystal_size_max 0.37
_exptl_crystal_size_mid 0.23
_exptl_crystal_size_min 0.16
_refine_diff_density_max 0.373
_refine_diff_density_min -0.329
_refine_diff_density_rms 0.063
_refine_ls_extinction_method none
_refine_ls_goodness_of_fit_ref 1.038
_refine_ls_hydrogen_treatment constr
_refine_ls_matrix_type full
_refine_ls_number_parameters 403
_refine_ls_number_reflns 6765
_refine_ls_number_restraints 0
_refine_ls_restrained_S_all 1.038
_refine_ls_R_factor_all 0.0840
_refine_ls_R_factor_gt 0.0569
_refine_ls_shift/su_max 0.001
_refine_ls_shift/su_mean <0.001
_refine_ls_structure_factor_coef Fsqd
_refine_ls_weighting_details 'calc w=1/[\s^2^(Fo^2^)+(0.1133P)^2^+0.0712P] where P=(Fo^2^+2Fc^2^)/3'
_refine_ls_weighting_scheme calc
_refine_ls_wR_factor_gt 0.1658
_refine_ls_wR_factor_ref 0.1912
_reflns_number_gt 4717
_reflns_number_total 6765
_reflns_threshold_expression I>2\s(I)
_cod_data_source_file jo500559r_si_007.cif
_cod_data_source_block hfj_1037_0m
_cod_depositor_comments
;
The following automatic conversions were performed:

'_chemical_melting_point' value '178-180' was changed to '179.0(10)'
- the average value was taken and precision was
estimated.

'_symmetry_cell_setting' value 'Triclinic' changed to
'triclinic' according to
/usr/data/users/saulius/crontab/automatic-downloads/rss-feeds/ACS/lib/dictionaries/cif_core.dic
dictionary named 'cif_core.dic' version 2.4.2 from 2011-04-26.

Automatic conversion script
Id: cif_fix_values 2281 2013-09-26 08:29:07Z andrius 

 Adding full bibliography for 4029384--4029417.cif.
;
_cod_database_code 4029401

loop_
_symmetry_equiv_pos_as_xyz
'x, y, z'
'-x, -y, -z'

loop_
_atom_site_label
_atom_site_type_symbol
_atom_site_fract_x
_atom_site_fract_y
_atom_site_fract_z
_atom_site_U_iso_or_equiv
_atom_site_adp_type
_atom_site_occupancy
_atom_site_symmetry_multiplicity
_atom_site_calc_flag
_atom_site_refinement_flags
C1 C 0.7714(2) 1.00765(18) 1.22213(17) 0.0218(5) Uani 1 1 d .
C2 C 0.9054(3) 1.05798(18) 1.23557(18) 0.0248(5) Uani 1 1 d .
H2 H 0.9285 1.0540 1.1726 0.030 Uiso 1 1 calc R
C3 C 1.0053(3) 1.11354(19) 1.33875(19) 0.0275(5) Uani 1 1 d .
H3 H 1.0964 1.1473 1.3464 0.033 Uiso 1 1 calc R
C4 C 0.9733(3) 1.12032(18) 1.43137(18) 0.0264(5) Uani 1 1 d .
C5 C 0.8419(2) 1.0700(2) 1.42082(18) 0.0274(5) Uani 1 1 d .
H5 H 0.8201 1.0729 1.4841 0.033 Uiso 1 1 calc R
C6 C 0.7418(3) 1.0148(2) 1.31569(19) 0.0295(5) Uani 1 1 d .
H6 H 0.6507 0.9811 1.3081 0.035 Uiso 1 1 calc R
C7 C 0.6620(2) 0.95426(17) 1.10720(17) 0.0217(5) Uani 1 1 d .
H7 H 0.7146 0.9292 1.0582 0.026 Uiso 1 1 calc R
C8 C 0.5584(2) 1.03043(17) 1.05746(16) 0.0202(5) Uani 1 1 d .
H8 H 0.6179 1.0874 1.0450 0.024 Uiso 1 1 calc R
C9 C 0.4926(2) 1.08904(17) 1.13507(16) 0.0197(4) Uani 1 1 d .
C10 C 0.3900(2) 1.03451(18) 1.16037(17) 0.0231(5) Uani 1 1 d .
H10 H 0.3582 0.9591 1.1271 0.028 Uiso 1 1 calc R
C11 C 0.3347(3) 1.08923(19) 1.23312(19) 0.0265(5) Uani 1 1 d .
H11 H 0.2666 1.0509 1.2508 0.032 Uiso 1 1 calc R
C12 C 0.3776(3) 1.20060(19) 1.28121(18) 0.0259(5) Uani 1 1 d .
C13 C 0.4782(3) 1.25565(19) 1.25679(18) 0.0269(5) Uani 1 1 d .
H13 H 0.5089 1.3312 1.2894 0.032 Uiso 1 1 calc R
C15 C 1.0505(3) 1.1905(2) 1.6262(2) 0.0407(7) Uani 1 1 d .
H14B H 0.9686 1.2304 1.6194 0.061 Uiso 1 1 calc R
H14C H 1.1356 1.2304 1.6912 0.061 Uiso 1 1 calc R
H14D H 1.0261 1.1187 1.6344 0.061 Uiso 1 1 calc R
C16 C 0.3558(3) 1.3587(2) 1.4042(2) 0.0414(7) Uani 1 1 d .
H15A H 0.4608 1.3736 1.4461 0.062 Uiso 1 1 calc R
H15B H 0.3068 1.3798 1.4549 0.062 Uiso 1 1 calc R
H15C H 0.3292 1.4003 1.3489 0.062 Uiso 1 1 calc R
C17 C 0.6189(3) 0.76466(19) 1.09189(19) 0.0289(5) Uani 1 1 d .
C18 C 0.5067(3) 0.6772(2) 1.0794(3) 0.0433(7) Uani 1 1 d .
H17A H 0.4688 0.6306 1.0037 0.065 Uiso 1 1 calc R
H17B H 0.4278 0.7091 1.0950 0.065 Uiso 1 1 calc R
H17C H 0.5494 0.6341 1.1315 0.065 Uiso 1 1 calc R
C1' C -0.1051(2) 0.43333(17) 0.18065(17) 0.0206(4) Uani 1 1 d .
C2' C -0.0575(3) 0.36945(18) 0.25272(19) 0.0261(5) Uani 1 1 d .
H2' H 0.0030 0.3181 0.2401 0.031 Uiso 1 1 calc R
C3' C -0.0953(3) 0.37795(18) 0.34359(18) 0.0263(5) Uani 1 1 d .
H3' H -0.0625 0.3322 0.3913 0.032 Uiso 1 1 calc R
C4' C -0.1815(2) 0.45408(18) 0.36322(18) 0.0232(5) Uani 1 1 d .
C5' C -0.2245(3) 0.52281(19) 0.2947(2) 0.0287(5) Uani 1 1 d .
H5' H -0.2801 0.5772 0.3099 0.034 Uiso 1 1 calc R
C6' C -0.1870(3) 0.51246(19) 0.20473(19) 0.0261(5) Uani 1 1 d .
H6' H -0.2172 0.5599 0.1584 0.031 Uiso 1 1 calc R
C7' C -0.0822(2) 0.41558(17) 0.07366(18) 0.0217(5) Uani 1 1 d .
H7' H -0.1793 0.3909 0.0114 0.026 Uiso 1 1 calc R
C8' C -0.0106(2) 0.51523(17) 0.05595(16) 0.0204(5) Uani 1 1 d .
H8' H -0.0813 0.5678 0.0479 0.025 Uiso 1 1 calc R
C9' C 0.1274(2) 0.57403(18) 0.15093(17) 0.0237(5) Uani 1 1 d .
C10' C 0.2524(3) 0.5254(2) 0.1835(2) 0.0308(5) Uani 1 1 d .
H10' H 0.2487 0.4512 0.1494 0.037 Uiso 1 1 calc R
C11' C 0.3813(3) 0.5839(2) 0.2646(2) 0.0368(6) Uani 1 1 d .
H11' H 0.4646 0.5493 0.2865 0.044 Uiso 1 1 calc R
C12' C 0.3893(3) 0.6917(2) 0.3136(2) 0.0370(6) Uani 1 1 d .
C13' C 0.2667(3) 0.7412(2) 0.28559(19) 0.0373(6) Uani 1 1 d .
H13' H 0.2709 0.8150 0.3209 0.045 Uiso 1 1 calc R
C14' C 0.1364(3) 0.68107(19) 0.20450(18) 0.0303(5) Uani 1 1 d .
H14' H 0.0520 0.7148 0.1859 0.036 Uiso 1 1 calc R
C15' C -0.1921(3) 0.3946(2) 0.51700(19) 0.0316(6) Uani 1 1 d .
H15D H -0.2300 0.3199 0.4720 0.047 Uiso 1 1 calc R
H15E H -0.2339 0.4117 0.5728 0.047 Uiso 1 1 calc R
H15F H -0.0865 0.4028 0.5537 0.047 Uiso 1 1 calc R
C16' C 0.5371(4) 0.8543(3) 0.4435(3) 0.0672(11) Uani 1 1 d .
H16A H 0.4965 0.8953 0.3889 0.101 Uiso 1 1 calc R
H16B H 0.6395 0.8837 0.4875 0.101 Uiso 1 1 calc R
H16C H 0.4843 0.8604 0.4924 0.101 Uiso 1 1 calc R
C17' C -0.0653(3) 0.22842(19) 0.02105(19) 0.0287(5) Uani 1 1 d .
C18' C 0.0333(3) 0.1501(2) 0.0070(2) 0.0410(7) Uani 1 1 d .
H18A H 0.0999 0.1457 0.0797 0.062 Uiso 1 1 calc R
H18B H 0.0886 0.1742 -0.0325 0.062 Uiso 1 1 calc R
H18C H -0.0235 0.0786 -0.0357 0.062 Uiso 1 1 calc R
C14 C 0.5347(2) 1.19947(18) 1.18383(17) 0.0231(5) Uani 1 1 d .
H14 H 0.6037 1.2378 1.1671 0.028 Uiso 1 1 calc R
O4 O 1.08129(19) 1.17898(14) 1.52944(13) 0.0367(4) Uani 1 1 d .
O7 O 0.57153(17) 0.86147(13) 1.10615(13) 0.0259(4) Uani 1 1 d .
O12 O 0.3128(2) 1.24584(14) 1.35022(14) 0.0355(4) Uani 1 1 d .
O16 O 0.7365(2) 0.75336(14) 1.09138(16) 0.0389(5) Uani 1 1 d .
O4' O -0.22992(19) 0.46712(13) 0.44742(13) 0.0308(4) Uani 1 1 d .
O7' O 0.00546(17) 0.33092(12) 0.06392(13) 0.0244(4) Uani 1 1 d .
O12' O 0.5241(2) 0.74366(18) 0.38817(16) 0.0556(6) Uani 1 1 d .
O17' O -0.1937(2) 0.20626(14) -0.00193(16) 0.0382(4) Uani 1 1 d .

loop_
_atom_site_aniso_label
_atom_site_aniso_U_11
_atom_site_aniso_U_22
_atom_site_aniso_U_33
_atom_site_aniso_U_23
_atom_site_aniso_U_13
_atom_site_aniso_U_12
C1 0.0202(11) 0.0228(11) 0.0205(10) 0.0059(9) 0.0051(9) 0.0068(9)
C2 0.0298(12) 0.0247(11) 0.0220(10) 0.0073(9) 0.0113(9) 0.0070(10)
C3 0.0242(12) 0.0257(12) 0.0304(12) 0.0072(10) 0.0088(10) 0.0001(10)
C4 0.0278(12) 0.0203(11) 0.0234(11) 0.0049(9) 0.0014(9) 0.0071(9)
C5 0.0252(12) 0.0362(13) 0.0211(10) 0.0085(10) 0.0084(9) 0.0087(10)
C6 0.0217(12) 0.0396(14) 0.0271(11) 0.0114(10) 0.0077(10) 0.0052(10)
C7 0.0210(11) 0.0218(11) 0.0209(10) 0.0045(8) 0.0075(9) 0.0027(9)
C8 0.0210(11) 0.0201(11) 0.0163(10) 0.0032(8) 0.0045(8) 0.0030(9)
C9 0.0205(11) 0.0205(11) 0.0159(9) 0.0039(8) 0.0049(8) 0.0045(9)
C10 0.0236(11) 0.0196(11) 0.0237(10) 0.0025(9) 0.0089(9) 0.0004(9)
C11 0.0266(12) 0.0295(12) 0.0273(11) 0.0058(10) 0.0159(10) 0.0034(10)
C12 0.0275(12) 0.0290(12) 0.0209(10) 0.0035(9) 0.0105(9) 0.0075(10)
C13 0.0313(13) 0.0216(11) 0.0267(11) 0.0022(9) 0.0124(10) 0.0044(10)
C15 0.0540(18) 0.0371(15) 0.0218(11) 0.0045(11) 0.0052(12) 0.0139(13)
C16 0.0627(19) 0.0309(14) 0.0394(14) 0.0035(11) 0.0318(14) 0.0172(13)
C17 0.0295(13) 0.0274(12) 0.0266(11) 0.0103(10) 0.0046(10) 0.0098(10)
C18 0.0367(15) 0.0307(14) 0.0639(19) 0.0203(13) 0.0165(14) 0.0055(12)
C1' 0.0210(11) 0.0182(10) 0.0243(10) 0.0055(8) 0.0115(9) -0.0004(9)
C2' 0.0294(13) 0.0229(11) 0.0304(12) 0.0082(9) 0.0150(10) 0.0114(10)
C3' 0.0370(13) 0.0220(11) 0.0266(11) 0.0122(9) 0.0156(10) 0.0113(10)
C4' 0.0261(12) 0.0241(11) 0.0241(11) 0.0061(9) 0.0155(9) 0.0023(9)
C5' 0.0301(13) 0.0271(12) 0.0376(13) 0.0117(10) 0.0200(11) 0.0121(10)
C6' 0.0263(12) 0.0286(12) 0.0309(12) 0.0149(10) 0.0144(10) 0.0109(10)
C7' 0.0223(11) 0.0186(11) 0.0250(11) 0.0051(9) 0.0106(9) 0.0018(9)
C8' 0.0220(11) 0.0209(11) 0.0203(10) 0.0058(8) 0.0100(9) 0.0050(9)
C9' 0.0260(12) 0.0279(12) 0.0186(10) 0.0079(9) 0.0099(9) 0.0002(9)
C10' 0.0314(13) 0.0318(13) 0.0319(12) 0.0132(10) 0.0129(11) 0.0011(11)
C11' 0.0260(13) 0.0463(16) 0.0366(14) 0.0193(12) 0.0065(11) -0.0008(12)
C12' 0.0334(14) 0.0429(15) 0.0276(12) 0.0135(11) 0.0042(11) -0.0134(12)
C13' 0.0520(17) 0.0330(14) 0.0227(12) 0.0044(10) 0.0133(12) -0.0062(12)
C14' 0.0387(14) 0.0287(12) 0.0220(11) 0.0045(9) 0.0121(10) 0.0004(11)
C15' 0.0435(15) 0.0319(13) 0.0279(12) 0.0123(10) 0.0207(11) 0.0078(11)
C16' 0.072(2) 0.0487(19) 0.0467(18) 0.0120(15) -0.0085(16) -0.0334(17)
C17' 0.0407(15) 0.0221(12) 0.0279(11) 0.0077(9) 0.0181(11) 0.0044(11)
C18' 0.0571(18) 0.0259(13) 0.0515(16) 0.0128(12) 0.0315(15) 0.0136(13)
C14 0.0231(11) 0.0236(11) 0.0231(10) 0.0052(9) 0.0103(9) 0.0033(9)
O4 0.0382(10) 0.0338(10) 0.0244(8) 0.0019(7) 0.0009(7) 0.0016(8)
O7 0.0229(8) 0.0259(8) 0.0297(8) 0.0095(7) 0.0095(7) 0.0059(7)
O12 0.0444(11) 0.0318(9) 0.0358(9) 0.0001(8) 0.0268(9) 0.0077(8)
O16 0.0345(10) 0.0349(10) 0.0537(11) 0.0174(9) 0.0200(9) 0.0140(8)
O4' 0.0435(10) 0.0293(9) 0.0333(9) 0.0126(7) 0.0270(8) 0.0132(8)
O7' 0.0284(9) 0.0196(8) 0.0300(8) 0.0070(6) 0.0161(7) 0.0057(7)
O12' 0.0410(12) 0.0598(14) 0.0419(11) 0.0136(10) -0.0068(9) -0.0218(10)
O17' 0.0351(11) 0.0265(9) 0.0493(11) 0.0038(8) 0.0172(9) -0.0048(8)

loop_
_atom_type_symbol
_atom_type_description
_atom_type_scat_dispersion_real
_atom_type_scat_dispersion_imag
_atom_type_scat_source
C C 0.0033 0.0000 'International Tables Vol C Tables 4.2.6.8 and 6.1.1.4'
H H 0.0000 0.0000 'International Tables Vol C Tables 4.2.6.8 and 6.1.1.4'
O O 0.0106 0.0000 'International Tables Vol C Tables 4.2.6.8 and 6.1.1.4'

loop_
_geom_angle_atom_site_label_1
_geom_angle_atom_site_label_2
_geom_angle_atom_site_label_3
_geom_angle
_geom_angle_site_symmetry_1
_geom_angle_site_symmetry_3
C6 C1 C2 117.9(2) . .
C6 C1 C7 122.9(2) . .
C2 C1 C7 119.14(19) . .
C3 C2 C1 121.0(2) . .
C3 C2 H2 119.5 . .
C1 C2 H2 119.5 . .
C2 C3 C4 120.2(2) . .
C2 C3 H3 119.9 . .
C4 C3 H3 119.9 . .
O4 C4 C5 125.2(2) . .
O4 C4 C3 114.7(2) . .
C5 C4 C3 120.1(2) . .
C4 C5 C6 118.9(2) . .
C4 C5 H5 120.6 . .
C6 C5 H5 120.6 . .
C1 C6 C5 121.9(2) . .
C1 C6 H6 119.1 . .
C5 C6 H6 119.1 . .
O7 C7 C1 111.18(17) . .
O7 C7 C8 106.34(17) . .
C1 C7 C8 113.01(17) . .
O7 C7 H7 108.7 . .
C1 C7 H7 108.7 . .
C8 C7 H7 108.7 . .
C9 C8 C7 113.14(16) . .
C9 C8 C8 112.2(2) . 2_677
C7 C8 C8 111.0(2) . 2_677
C9 C8 H8 106.7 . .
C7 C8 H8 106.7 . .
C8 C8 H8 106.7 2_677 .
C14 C9 C10 118.07(19) . .
C14 C9 C8 120.2(2) . .
C10 C9 C8 121.75(19) . .
C11 C10 C9 120.5(2) . .
C11 C10 H10 119.7 . .
C9 C10 H10 119.7 . .
C10 C11 C12 120.7(2) . .
C10 C11 H11 119.6 . .
C12 C11 H11 119.6 . .
O12 C12 C13 125.4(2) . .
O12 C12 C11 115.1(2) . .
C13 C12 C11 119.5(2) . .
C12 C13 C14 119.4(2) . .
C12 C13 H13 120.3 . .
C14 C13 H13 120.3 . .
O4 C15 H14B 109.5 . .
O4 C15 H14C 109.5 . .
H14B C15 H14C 109.5 . .
O4 C15 H14D 109.5 . .
H14B C15 H14D 109.5 . .
H14C C15 H14D 109.5 . .
O12 C16 H15A 109.5 . .
O12 C16 H15B 109.5 . .
H15A C16 H15B 109.5 . .
O12 C16 H15C 109.5 . .
H15A C16 H15C 109.5 . .
H15B C16 H15C 109.5 . .
O16 C17 O7 123.9(2) . .
O16 C17 C18 125.9(2) . .
O7 C17 C18 110.2(2) . .
C17 C18 H17A 109.5 . .
C17 C18 H17B 109.5 . .
H17A C18 H17B 109.5 . .
C17 C18 H17C 109.5 . .
H17A C18 H17C 109.5 . .
H17B C18 H17C 109.5 . .
C2' C1' C6' 117.77(19) . .
C2' C1' C7' 122.87(19) . .
C6' C1' C7' 119.19(19) . .
C1' C2' C3' 122.1(2) . .
C1' C2' H2' 119.0 . .
C3' C2' H2' 119.0 . .
C4' C3' C2' 119.0(2) . .
C4' C3' H3' 120.5 . .
C2' C3' H3' 120.5 . .
O4' C4' C3' 124.2(2) . .
O4' C4' C5' 116.05(19) . .
C3' C4' C5' 119.71(19) . .
C6' C5' C4' 120.3(2) . .
C6' C5' H5' 119.9 . .
C4' C5' H5' 119.9 . .
C5' C6' C1' 121.0(2) . .
C5' C6' H6' 119.5 . .
C1' C6' H6' 119.5 . .
O7' C7' C1' 110.99(17) . .
O7' C7' C8' 106.88(16) . .
C1' C7' C8' 115.88(17) . .
O7' C7' H7' 107.6 . .
C1' C7' H7' 107.6 . .
C8' C7' H7' 107.6 . .
C9' C8' C7' 115.07(17) . .
C9' C8' C8' 111.6(2) . 2_565
C7' C8' C8' 110.5(2) . 2_565
C9' C8' H8' 106.3 . .
C7' C8' H8' 106.3 . .
C8' C8' H8' 106.3 2_565 .
C14' C9' C10' 117.7(2) . .
C14' C9' C8' 120.2(2) . .
C10' C9' C8' 122.0(2) . .
C11' C10' C9' 120.9(2) . .
C11' C10' H10' 119.5 . .
C9' C10' H10' 119.5 . .
C12' C11' C10' 120.3(3) . .
C12' C11' H11' 119.8 . .
C10' C11' H11' 119.8 . .
O12' C12' C11' 115.6(3) . .
O12' C12' C13' 124.3(3) . .
C11' C12' C13' 120.0(2) . .
C12' C13' C14' 119.2(2) . .
C12' C13' H13' 120.4 . .
C14' C13' H13' 120.4 . .
C9' C14' C13' 121.7(2) . .
C9' C14' H14' 119.2 . .
C13' C14' H14' 119.2 . .
O4' C15' H15D 109.5 . .
O4' C15' H15E 109.5 . .
H15D C15' H15E 109.5 . .
O4' C15' H15F 109.5 . .
H15D C15' H15F 109.5 . .
H15E C15' H15F 109.5 . .
O12' C16' H16A 109.5 . .
O12' C16' H16B 109.5 . .
H16A C16' H16B 109.5 . .
O12' C16' H16C 109.5 . .
H16A C16' H16C 109.5 . .
H16B C16' H16C 109.5 . .
O17' C17' O7' 122.7(2) . .
O17' C17' C18' 125.9(2) . .
O7' C17' C18' 111.5(2) . .
C17' C18' H18A 109.5 . .
C17' C18' H18B 109.5 . .
H18A C18' H18B 109.5 . .
C17' C18' H18C 109.5 . .
H18A C18' H18C 109.5 . .
H18B C18' H18C 109.5 . .
C9 C14 C13 121.8(2) . .
C9 C14 H14 119.1 . .
C13 C14 H14 119.1 . .
C4 O4 C15 116.3(2) . .
C17 O7 C7 117.21(18) . .
C12 O12 C16 117.6(2) . .
C4' O4' C15' 117.44(18) . .
C17' O7' C7' 116.40(17) . .
C12' O12' C16' 117.8(3) . .

loop_
_geom_bond_atom_site_label_1
_geom_bond_atom_site_label_2
_geom_bond_distance
_geom_bond_site_symmetry_2
C1 C6 1.383(3) .
C1 C2 1.392(3) .
C1 C7 1.505(3) .
C2 C3 1.378(3) .
C2 H2 0.9500 .
C3 C4 1.386(3) .
C3 H3 0.9500 .
C4 O4 1.378(3) .
C4 C5 1.381(3) .
C5 C6 1.394(3) .
C5 H5 0.9500 .
C6 H6 0.9500 .
C7 O7 1.451(3) .
C7 C8 1.543(3) .
C7 H7 1.0000 .
C8 C9 1.519(3) .
C8 C8 1.551(4) 2_677
C8 H8 1.0000 .
C9 C14 1.388(3) .
C9 C10 1.398(3) .
C10 C11 1.378(3) .
C10 H10 0.9500 .
C11 C12 1.398(3) .
C11 H11 0.9500 .
C12 O12 1.368(3) .
C12 C13 1.378(3) .
C13 C14 1.395(3) .
C13 H13 0.9500 .
C15 O4 1.426(3) .
C15 H14B 0.9800 .
C15 H14C 0.9800 .
C15 H14D 0.9800 .
C16 O12 1.427(3) .
C16 H15A 0.9800 .
C16 H15B 0.9800 .
C16 H15C 0.9800 .
C17 O16 1.201(3) .
C17 O7 1.353(3) .
C17 C18 1.481(4) .
C18 H17A 0.9800 .
C18 H17B 0.9800 .
C18 H17C 0.9800 .
C1' C2' 1.379(3) .
C1' C6' 1.397(3) .
C1' C7' 1.513(3) .
C2' C3' 1.394(3) .
C2' H2' 0.9500 .
C3' C4' 1.385(3) .
C3' H3' 0.9500 .
C4' O4' 1.373(3) .
C4' C5' 1.389(3) .
C5' C6' 1.379(3) .
C5' H5' 0.9500 .
C6' H6' 0.9500 .
C7' O7' 1.449(3) .
C7' C8' 1.539(3) .
C7' H7' 1.0000 .
C8' C9' 1.509(3) .
C8' C8' 1.567(4) 2_565
C8' H8' 1.0000 .
C9' C14' 1.380(3) .
C9' C10' 1.402(3) .
C10' C11' 1.385(3) .
C10' H10' 0.9500 .
C11' C12' 1.376(4) .
C11' H11' 0.9500 .
C12' O12' 1.374(3) .
C12' C13' 1.384(4) .
C13' C14' 1.401(4) .
C13' H13' 0.9500 .
C14' H14' 0.9500 .
C15' O4' 1.434(3) .
C15' H15D 0.9800 .
C15' H15E 0.9800 .
C15' H15F 0.9800 .
C16' O12' 1.421(4) .
C16' H16A 0.9800 .
C16' H16B 0.9800 .
C16' H16C 0.9800 .
C17' O17' 1.212(3) .
C17' O7' 1.349(3) .
C17' C18' 1.480(3) .
C18' H18A 0.9800 .
C18' H18B 0.9800 .
C18' H18C 0.9800 .
C14 H14 0.9500 .

loop_
_geom_torsion_atom_site_label_1
_geom_torsion_atom_site_label_2
_geom_torsion_atom_site_label_3
_geom_torsion_atom_site_label_4
_geom_torsion
_geom_torsion_site_symmetry_1
_geom_torsion_site_symmetry_4
C6 C1 C2 C3 -0.3(3) . .
C7 C1 C2 C3 176.0(2) . .
C1 C2 C3 C4 -0.1(3) . .
C2 C3 C4 O4 -179.3(2) . .
C2 C3 C4 C5 1.0(3) . .
O4 C4 C5 C6 178.9(2) . .
C3 C4 C5 C6 -1.4(3) . .
C2 C1 C6 C5 -0.2(3) . .
C7 C1 C6 C5 -176.3(2) . .
C4 C5 C6 C1 1.0(4) . .
C6 C1 C7 O7 -35.5(3) . .
C2 C1 C7 O7 148.41(19) . .
C6 C1 C7 C8 83.9(3) . .
C2 C1 C7 C8 -92.1(2) . .
O7 C7 C8 C9 73.3(2) . .
C1 C7 C8 C9 -49.0(2) . .
O7 C7 C8 C8 -53.9(3) . 2_677
C1 C7 C8 C8 -176.2(2) . 2_677
C7 C8 C9 C14 109.3(2) . .
C8 C8 C9 C14 -124.2(2) 2_677 .
C7 C8 C9 C10 -70.2(3) . .
C8 C8 C9 C10 56.4(3) 2_677 .
C14 C9 C10 C11 -1.0(3) . .
C8 C9 C10 C11 178.45(19) . .
C9 C10 C11 C12 1.4(3) . .
C10 C11 C12 O12 178.8(2) . .
C10 C11 C12 C13 -1.1(3) . .
O12 C12 C13 C14 -179.3(2) . .
C11 C12 C13 C14 0.5(3) . .
C6' C1' C2' C3' 3.6(3) . .
C7' C1' C2' C3' -171.6(2) . .
C1' C2' C3' C4' -1.1(4) . .
C2' C3' C4' O4' 177.5(2) . .
C2' C3' C4' C5' -2.2(4) . .
O4' C4' C5' C6' -176.9(2) . .
C3' C4' C5' C6' 2.7(4) . .
C4' C5' C6' C1' -0.1(4) . .
C2' C1' C6' C5' -3.0(3) . .
C7' C1' C6' C5' 172.4(2) . .
C2' C1' C7' O7' -5.1(3) . .
C6' C1' C7' O7' 179.75(19) . .
C2' C1' C7' C8' -127.2(2) . .
C6' C1' C7' C8' 57.6(3) . .
O7' C7' C8' C9' -73.5(2) . .
C1' C7' C8' C9' 50.8(3) . .
O7' C7' C8' C8' 54.1(3) . 2_565
C1' C7' C8' C8' 178.4(2) . 2_565
C7' C8' C9' C14' -119.3(2) . .
C8' C8' C9' C14' 113.6(3) 2_565 .
C7' C8' C9' C10' 64.7(3) . .
C8' C8' C9' C10' -62.4(3) 2_565 .
C14' C9' C10' C11' -1.7(3) . .
C8' C9' C10' C11' 174.4(2) . .
C9' C10' C11' C12' -1.0(4) . .
C10' C11' C12' O12' -176.2(2) . .
C10' C11' C12' C13' 2.9(4) . .
O12' C12' C13' C14' 177.0(2) . .
C11' C12' C13' C14' -2.0(4) . .
C10' C9' C14' C13' 2.5(3) . .
C8' C9' C14' C13' -173.7(2) . .
C12' C13' C14' C9' -0.7(4) . .
C10 C9 C14 C13 0.5(3) . .
C8 C9 C14 C13 -179.0(2) . .
C12 C13 C14 C9 -0.2(3) . .
C5 C4 O4 C15 -2.2(3) . .
C3 C4 O4 C15 178.1(2) . .
O16 C17 O7 C7 7.8(3) . .
C18 C17 O7 C7 -173.2(2) . .
C1 C7 O7 C17 -88.7(2) . .
C8 C7 O7 C17 147.89(18) . .
C13 C12 O12 C16 -2.0(3) . .
C11 C12 O12 C16 178.2(2) . .
C3' C4' O4' C15' -2.0(3) . .
C5' C4' O4' C15' 177.6(2) . .
O17' C17' O7' C7' -4.6(3) . .
C18' C17' O7' C7' 175.48(18) . .
C1' C7' O7' C17' 85.6(2) . .
C8' C7' O7' C17' -147.22(18) . .
C11' C12' O12' C16' -178.2(3) . .
C13' C12' O12' C16' 2.8(4) . .
